data_7004080
loop_
_publ_author_name
'Yoshida, Shoko'
'Murakami, Hideyuki'
'Sakai, Yoshitaka'
'Nomiya, Kenji'

_publ_section_title
;
 Syntheses, molecular structures and pH-dependent monomer--dimer
 equilibria of Dawson \a2-monotitanium(iv)-substituted polyoxometalates
;
_journal_issue 34
_journal_name_full 'Dalton Transactions'
_journal_page_first 4630
_journal_paper_doi 10.1039/b802410c
_journal_year 2008
_chemical_formula_sum 'H36 K12 O140 P4 Ti2 W34'
_chemical_formula_weight 9216.07
_chemical_name_systematic
;
?
;
_space_group_IT_number 20
_symmetry_cell_setting orthorhombic
_symmetry_space_group_name_Hall 'C 2c 2'
_symmetry_space_group_name_H-M 'C 2 2 21'
_atom_sites_solution_hydrogens geom
_atom_sites_solution_primary direct
_atom_sites_solution_secondary difmap
_audit_creation_method SHELXL-97
_cell_angle_alpha 90.00
_cell_angle_beta 90.00
_cell_angle_gamma 90.00
_cell_formula_units_Z 4
_cell_length_a 13.888(3)
_cell_length_b 21.473(4)
_cell_length_c 48.571(10)
_cell_measurement_temperature 90(2)
_cell_volume 14485(5)
_computing_cell_refinement 'Bruker XSCANS'
_computing_data_collection 'Bruker XSCANS'
_computing_data_reduction 'Bruker SHELXTL'
_computing_molecular_graphics 'Bruker SHELXTL'
_computing_publication_material 'Bruker SHELXTL'
_computing_structure_refinement 'SHELXL-97 (Sheldrick, 1997)'
_computing_structure_solution 'SHELXS-97 (Sheldrick, 1990)'
_diffrn_ambient_temperature 90(2)
_diffrn_detector_area_resol_mean 8.366
_diffrn_measured_fraction_theta_full 0.998
_diffrn_measured_fraction_theta_max 0.998
_diffrn_measurement_device_type 'Bruker P4'
_diffrn_measurement_method '\w scans'
_diffrn_radiation_monochromator graphite
_diffrn_radiation_source 'fine-focus sealed tube'
_diffrn_radiation_type MoK\a
_diffrn_radiation_wavelength 0.71073
_diffrn_reflns_av_R_equivalents 0.0874
_diffrn_reflns_av_sigmaI/netI 0.0967
_diffrn_reflns_limit_h_max 18
_diffrn_reflns_limit_h_min -18
_diffrn_reflns_limit_k_max 12
_diffrn_reflns_limit_k_min -28
_diffrn_reflns_limit_l_max 64
_diffrn_reflns_limit_l_min -63
_diffrn_reflns_number 54552
_diffrn_reflns_theta_full 28.32
_diffrn_reflns_theta_max 28.32
_diffrn_reflns_theta_min 0.84
_exptl_absorpt_coefficient_mu 27.475
_exptl_absorpt_correction_T_max 0.4928
_exptl_absorpt_correction_T_min 0.1698
_exptl_absorpt_correction_type empirical
_exptl_absorpt_process_details 'SADABS; Sheldrick 1996'
_exptl_crystal_colour colorless
_exptl_crystal_density_diffrn 4.226
_exptl_crystal_density_method 'not measured'
_exptl_crystal_description plate
_exptl_crystal_F_000 16016
_exptl_crystal_size_max 0.10
_exptl_crystal_size_mid 0.07
_exptl_crystal_size_min 0.03
_refine_diff_density_max 5.547
_refine_diff_density_min -3.884
_refine_diff_density_rms 0.823
_refine_ls_abs_structure_details 'Flack H D (1983), Acta Cryst. A39, 876-881'
_refine_ls_abs_structure_Flack 0.020(18)
_refine_ls_extinction_method none
_refine_ls_goodness_of_fit_ref 1.094
_refine_ls_hydrogen_treatment mixed
_refine_ls_matrix_type full
_refine_ls_number_parameters 865
_refine_ls_number_reflns 17955
_refine_ls_number_restraints 2124
_refine_ls_restrained_S_all 1.054
_refine_ls_R_factor_all 0.0707
_refine_ls_R_factor_gt 0.0574
_refine_ls_shift/su_max 0.001
_refine_ls_shift/su_mean 0.000
_refine_ls_structure_factor_coef Fsqd
_refine_ls_weighting_details 'calc w=1/[\s^2^(Fo^2^)+(0.0686P)^2^+539.3762P] where P=(Fo^2^+2Fc^2^)/3'
_refine_ls_weighting_scheme calc
_refine_ls_wR_factor_gt 0.1392
_refine_ls_wR_factor_ref 0.1529
_reflns_number_gt 15348
_reflns_number_total 17955
_reflns_threshold_expression >2sigma(I)
_cod_data_source_file b802410c.txt
_cod_data_source_block syo17-ortho
_cod_depositor_comments
;
The following automatic conversions were performed:
'_symmetry_cell_setting' value 'Orthorhombic' changed to 'orthorhombic'
according to '/home/saulius/struct/CIF-dictionaries/cif_core.dic'
dictionary named 'cif_core.dic' version 2.4.1 from 2010-06-29.

Automatic conversion script
Id: cif_fix_enum 1527 2010-12-29 10:47:43Z saulius 
;
_cod_original_sg_symbol_H-M C222(1)
_cod_database_code 7004080

loop_
_symmetry_equiv_pos_as_xyz
'x, y, z'
'-x, -y, z+1/2'
'-x, y, -z+1/2'
'x, -y, -z'
'x+1/2, y+1/2, z'
'-x+1/2, -y+1/2, z+1/2'
'-x+1/2, y+1/2, -z+1/2'
'x+1/2, -y+1/2, -z'

loop_
_atom_site_label
_atom_site_type_symbol
_atom_site_fract_x
_atom_site_fract_y
_atom_site_fract_z
_atom_site_U_iso_or_equiv
_atom_site_adp_type
_atom_site_occupancy
_atom_site_symmetry_multiplicity
_atom_site_calc_flag
_atom_site_refinement_flags
_atom_site_disorder_assembly
_atom_site_disorder_group
K1 K 0.5335(4) 1.0782(3) 0.97238(12) 0.0253(12) Uani 1 1 d U . .
K2 K 0.7138(7) 1.0713(5) 0.8409(2) 0.064(2) Uani 1 1 d U . .
K3 K 0.8367(6) 1.0028(4) 0.93420(17) 0.0527(17) Uani 1 1 d U . .
K4 K 0.6978(11) 1.3362(8) 0.8815(4) 0.127(5) Uani 1 1 d U . .
K5 K 0.5576(10) 0.9086(6) 0.7436(3) 0.092(3) Uani 1 1 d U . .
K6 K 0.6131(11) 1.2318(8) 0.8577(4) 0.137(5) Uani 1 1 d U . .
O1 O 0.9637(12) 0.8614(8) 0.9821(3) 0.017(3) Uani 1 1 d U . .
O2 O 0.5974(13) 0.9563(8) 0.9736(3) 0.0201(16) Uani 1 1 d U . .
O3 O 0.6492(13) 0.7303(8) 1.0235(3) 0.019(3) Uani 1 1 d U . .
O4 O 0.7745(12) 0.8966(8) 0.9699(3) 0.0191(13) Uani 1 1 d U . .
O5 O 0.6223(12) 0.8357(8) 0.9899(3) 0.0165(14) Uani 1 1 d U . .
O6 O 0.7972(12) 0.7853(8) 0.9945(3) 0.0168(14) Uani 1 1 d U . .
O7 O 0.8865(12) 0.8603(8) 0.9295(3) 0.0157(13) Uani 1 1 d U . .
O8 O 0.6767(13) 0.9149(9) 0.9240(3) 0.0200(13) Uani 1 1 d U . .
O9 O 0.5271(12) 0.8573(8) 0.9425(3) 0.0181(12) Uani 1 1 d U . .
O10 O 0.5562(12) 0.7268(8) 0.9712(3) 0.0170(13) Uani 1 1 d U . .
O11 O 0.7234(12) 0.6802(8) 0.9754(3) 0.0158(13) Uani 1 1 d U . .
O12 O 0.9079(11) 0.7503(8) 0.9518(3) 0.0147(13) Uani 1 1 d U . .
O13 O 0.7124(12) 0.7969(8) 0.9469(3) 0.0152(10) Uani 1 1 d U . .
O14 O 1.0067(12) 0.8796(8) 0.8857(3) 0.0167(16) Uani 1 1 d U . .
O15 O 0.6438(14) 0.9838(9) 0.8754(4) 0.027(2) Uani 1 1 d U . .
O16 O 0.3649(13) 0.8708(9) 0.9108(3) 0.0209(16) Uani 1 1 d U . .
O17 O 0.4141(12) 0.6423(8) 0.9597(3) 0.0176(17) Uani 1 1 d U . .
O18 O 0.7319(12) 0.5531(8) 0.9690(3) 0.014(2) Uani 1 1 d U . .
O19 O 1.0462(11) 0.6774(8) 0.9296(3) 0.0145(16) Uani 1 1 d U . .
O20 O 0.8144(12) 0.9155(8) 0.8837(3) 0.0159(13) Uani 1 1 d U . .
O21 O 0.5568(12) 0.8696(8) 0.8894(3) 0.0168(13) Uani 1 1 d U . .
O22 O 0.4180(11) 0.7560(8) 0.9341(3) 0.0168(13) Uani 1 1 d U . .
O23 O 0.6050(12) 0.6294(8) 0.9414(3) 0.0154(13) Uani 1 1 d U . .
O24 O 0.8711(11) 0.6291(8) 0.9461(3) 0.0147(13) Uani 1 1 d U . .
O25 O 0.9346(11) 0.7632(8) 0.8991(3) 0.0146(12) Uani 1 1 d U . .
O26 O 0.7381(11) 0.8080(8) 0.8956(3) 0.0148(11) Uani 1 1 d U . .
O27 O 0.5920(11) 0.7515(8) 0.9144(3) 0.0147(11) Uani 1 1 d U . .
O28 O 0.7590(11) 0.7042(8) 0.9191(3) 0.0143(11) Uani 1 1 d U . .
O29 O 0.8776(11) 0.8170(8) 0.8536(3) 0.0158(12) Uani 1 1 d U . .
O30 O 0.6782(12) 0.8758(8) 0.8478(3) 0.0177(13) Uani 1 1 d U . .
O31 O 0.4387(11) 0.7755(8) 0.8789(3) 0.0166(12) Uani 1 1 d U . .
O32 O 0.4626(11) 0.6526(8) 0.9060(3) 0.0166(12) Uani 1 1 d U . .
O33 O 0.7425(11) 0.5731(8) 0.9138(3) 0.0159(13) Uani 1 1 d U . .
O34 O 0.9156(11) 0.6435(8) 0.8917(3) 0.0147(12) Uani 1 1 d U . .
O35 O 0.9715(12) 0.7897(8) 0.8065(3) 0.0155(16) Uani 1 1 d U . .
O36 O 0.6129(14) 0.8902(10) 0.7949(4) 0.0302(16) Uani 1 1 d U . .
O37 O 0.3309(12) 0.7775(9) 0.8310(3) 0.0188(17) Uani 1 1 d U . .
O38 O 0.3789(11) 0.5496(8) 0.8807(3) 0.0164(16) Uani 1 1 d U . .
O39 O 0.7057(12) 0.4599(8) 0.8891(3) 0.0165(16) Uani 1 1 d U . .
O40 O 1.0123(11) 0.5894(8) 0.8495(3) 0.0146(16) Uani 1 1 d U . .
O41 O 0.7785(12) 0.8265(8) 0.8060(3) 0.0176(13) Uani 1 1 d U . .
O42 O 0.5279(12) 0.8057(8) 0.8347(3) 0.0181(13) Uani 1 1 d U . .
O43 O 0.3851(11) 0.6663(8) 0.8556(3) 0.0160(13) Uani 1 1 d U . .
O44 O 0.5809(11) 0.5643(8) 0.8851(3) 0.0151(12) Uani 1 1 d U . .
O45 O 0.8444(11) 0.5400(8) 0.8682(3) 0.0150(13) Uani 1 1 d U . .
O46 O 0.9103(11) 0.7005(8) 0.8441(3) 0.0144(12) Uani 1 1 d U . .
O47 O 0.7160(11) 0.7432(8) 0.8397(3) 0.0152(11) Uani 1 1 d U . .
O48 O 0.5685(11) 0.6826(8) 0.8585(3) 0.0153(11) Uani 1 1 d U . .
O49 O 0.7383(11) 0.6396(8) 0.8624(3) 0.0141(11) Uani 1 1 d U . .
O50 O 0.8273(11) 0.7044(8) 0.7948(3) 0.0153(13) Uani 1 1 d U . .
O51 O 0.6184(12) 0.7650(8) 0.7890(3) 0.0168(13) Uani 1 1 d U . .
O52 O 0.4695(12) 0.7053(8) 0.8072(3) 0.0165(13) Uani 1 1 d U . .
O53 O 0.5013(12) 0.5720(8) 0.8374(3) 0.0154(13) Uani 1 1 d U . .
O54 O 0.6736(11) 0.5257(8) 0.8416(3) 0.0150(13) Uani 1 1 d U . .
O55 O 0.8530(11) 0.5981(8) 0.8186(3) 0.0152(13) Uani 1 1 d U . .
O56 O 0.6602(11) 0.6470(8) 0.8168(3) 0.0148(10) Uani 1 1 d U . .
O57 O 0.8660(12) 0.6016(8) 0.7605(3) 0.018(3) Uani 1 1 d U . .
O58 O 0.5503(12) 0.4751(8) 0.8006(3) 0.017(3) Uani 1 1 d U . .
O59 O 0.6880(11) 0.6596(8) 0.7642(3) 0.0150(14) Uani 1 1 d U . .
O60 O 0.5337(11) 0.5947(8) 0.7840(3) 0.0154(14) Uani 1 1 d U . .
O61 O 0.7108(11) 0.5491(8) 0.7884(3) 0.0144(14) Uani 1 1 d U . .
O1S O 0.659(3) 1.253(2) 0.8056(11) 0.128(6) Uani 1 1 d U . .
O2S O 0.8924(14) 0.9081(9) 0.7765(4) 0.027(3) Uani 1 1 d U . .
O3S O 0.6344(17) 1.0086(11) 0.8195(5) 0.043(2) Uani 1 1 d U . .
O4S O 0.8317(17) 0.9689(12) 0.8244(5) 0.045(3) Uani 1 1 d U . .
O5S O 0.8718(15) 0.0145(14) 0.7672(4) 0.048(7) Uani 1 1 d . . .
O6S O 0.3340(14) 0.9399(10) 0.9541(4) 0.031(3) Uani 1 1 d U . .
O7S O 0.718(4) 1.352(3) 0.8610(12) 0.130(6) Uani 1 1 d U . .
O8S O 0.4035(16) 0.8416(12) 0.9910(5) 0.043(4) Uani 1 1 d U . .
O9S O 0.0000 0.725(3) 0.7500 0.031(13) Uiso 0.50 2 d SP . .
O10S O 0.398(4) 1.0000 1.0000 0.028(3) Uiso 0.50 2 d SPU . .
O1X O 0.5000 0.7023(11) 0.7500 0.0165(18) Uani 1 2 d SU . .
P1 P 0.7009(4) 0.7640(3) 0.91821(11) 0.0110(10) Uani 1 1 d U . .
P2 P 0.6695(4) 0.6799(3) 0.84544(12) 0.0105(9) Uani 1 1 d U . .
Ti1 Ti 0.5662(3) 0.6826(2) 0.78072(8) 0.0157(8) Uani 1 1 d U . .
W1 W 0.86375(7) 0.83057(5) 0.965887(19) 0.01524(19) Uani 1 1 d U . .
W2 W 0.63959(7) 0.89132(5) 0.958363(18) 0.01544(19) Uani 1 1 d U . .
W3 W 0.67008(7) 0.75234(5) 0.990230(18) 0.0162(2) Uani 1 1 d U . .
W4 W 0.89935(7) 0.84644(5) 0.890622(19) 0.01381(19) Uani 1 1 d U . .
W5 W 0.67769(7) 0.90588(5) 0.882843(18) 0.01438(19) Uani 1 1 d U . .
W6 W 0.46606(7) 0.82038(5) 0.909681(19) 0.0164(2) Uani 1 1 d U . .
W7 W 0.49478(7) 0.68363(5) 0.941715(19) 0.0159(2) Uani 1 1 d U . .
W8 W 0.73606(7) 0.61511(5) 0.947308(19) 0.01391(19) Uani 1 1 d U . .
W9 W 0.92788(7) 0.69316(5) 0.923421(19) 0.01336(19) Uani 1 1 d U . .
W10 W 0.86679(7) 0.76849(5) 0.822156(19) 0.01383(19) Uani 1 1 d U . .
W11 W 0.64340(7) 0.82610(5) 0.814238(18) 0.01311(18) Uani 1 1 d U . .
W12 W 0.43723(6) 0.74175(5) 0.840879(19) 0.01467(19) Uani 1 1 d U . .
W13 W 0.46742(6) 0.60489(5) 0.873210(19) 0.01456(19) Uani 1 1 d U . .
W14 W 0.70867(7) 0.53622(4) 0.878628(19) 0.01388(19) Uani 1 1 d U . .
W15 W 0.89970(6) 0.61511(5) 0.854539(19) 0.01320(18) Uani 1 1 d U . .
W16 W 0.78386(7) 0.62518(5) 0.785691(19) 0.0153(2) Uani 1 1 d U . .
W17 W 0.59107(7) 0.54599(5) 0.810277(19) 0.01437(19) Uani 1 1 d U . .

loop_
_atom_site_aniso_label
_atom_site_aniso_U_11
_atom_site_aniso_U_22
_atom_site_aniso_U_33
_atom_site_aniso_U_23
_atom_site_aniso_U_13
_atom_site_aniso_U_12
K1 0.035(3) 0.022(3) 0.019(2) 0.001(2) -0.008(2) -0.001(2)
K2 0.064(4) 0.064(4) 0.064(4) 0.005(4) 0.001(4) 0.000(4)
K3 0.059(4) 0.050(4) 0.048(3) -0.003(3) 0.005(3) -0.003(3)
K4 0.073(7) 0.091(8) 0.217(14) -0.046(10) -0.048(9) -0.004(6)
K5 0.101(6) 0.096(6) 0.078(5) 0.010(5) -0.002(5) -0.008(5)
K6 0.085(7) 0.109(8) 0.218(14) -0.041(9) -0.036(8) -0.001(6)
O1 0.021(5) 0.015(5) 0.015(5) -0.007(5) -0.007(5) -0.001(5)
O2 0.028(3) 0.018(3) 0.015(3) -0.002(3) -0.001(3) 0.002(3)
O3 0.027(5) 0.019(5) 0.012(5) 0.002(5) -0.004(5) 0.000(5)
O4 0.026(2) 0.016(2) 0.015(2) -0.001(2) -0.001(2) 0.000(2)
O5 0.023(2) 0.015(2) 0.011(2) -0.001(2) -0.003(2) 0.002(2)
O6 0.023(3) 0.015(3) 0.013(2) -0.001(2) -0.003(2) 0.001(2)
O7 0.021(2) 0.014(2) 0.013(2) 0.000(2) -0.002(2) 0.000(2)
O8 0.027(2) 0.018(2) 0.016(2) -0.002(2) 0.000(2) 0.002(2)
O9 0.022(2) 0.018(2) 0.014(2) -0.001(2) 0.001(2) 0.004(2)
O10 0.021(2) 0.017(2) 0.013(2) 0.001(2) -0.002(2) 0.000(2)
O11 0.020(2) 0.015(2) 0.012(2) -0.001(2) -0.004(2) 0.002(2)
O12 0.019(2) 0.013(2) 0.012(2) -0.002(2) -0.006(2) 0.000(2)
O13 0.0209(18) 0.0138(18) 0.0108(18) -0.0009(18) -0.0020(18) 0.0016(18)
O14 0.021(3) 0.014(3) 0.015(3) -0.001(3) -0.002(3) -0.004(3)
O15 0.033(5) 0.024(5) 0.023(5) 0.002(4) 0.001(5) 0.001(5)
O16 0.022(3) 0.022(3) 0.018(3) -0.001(3) 0.001(3) 0.006(3)
O17 0.018(3) 0.020(3) 0.014(3) 0.003(3) 0.001(3) 0.001(3)
O18 0.021(5) 0.012(5) 0.009(5) -0.004(4) -0.008(4) -0.004(5)
O19 0.015(3) 0.014(3) 0.014(3) -0.002(3) -0.008(3) 0.002(3)
O20 0.022(2) 0.013(2) 0.013(2) 0.000(2) 0.000(2) 0.000(2)
O21 0.020(2) 0.017(2) 0.014(2) -0.002(2) 0.000(2) 0.003(2)
O22 0.017(2) 0.019(2) 0.014(2) 0.001(2) -0.001(2) 0.002(2)
O23 0.018(2) 0.016(2) 0.012(2) 0.001(2) -0.003(2) 0.001(2)
O24 0.017(2) 0.013(2) 0.014(2) -0.001(2) -0.006(2) 0.001(2)
O25 0.018(2) 0.013(2) 0.013(2) -0.001(2) -0.003(2) -0.001(2)
O26 0.020(2) 0.013(2) 0.011(2) -0.001(2) -0.0020(19) 0.000(2)
O27 0.017(2) 0.015(2) 0.011(2) 0.000(2) -0.0015(19) 0.002(2)
O28 0.018(2) 0.013(2) 0.012(2) -0.0008(19) -0.0040(19) 0.001(2)
O29 0.019(2) 0.015(2) 0.013(2) -0.001(2) -0.002(2) -0.002(2)
O30 0.022(2) 0.017(2) 0.014(2) 0.001(2) 0.000(2) -0.001(2)
O31 0.017(2) 0.019(2) 0.014(2) 0.002(2) -0.001(2) 0.002(2)
O32 0.016(2) 0.020(2) 0.014(2) 0.004(2) -0.002(2) 0.000(2)
O33 0.017(2) 0.015(2) 0.015(2) 0.000(2) -0.005(2) 0.001(2)
O34 0.016(2) 0.014(2) 0.014(2) -0.001(2) -0.005(2) 0.002(2)
O35 0.018(3) 0.018(3) 0.010(3) 0.000(3) -0.001(3) -0.002(3)
O36 0.035(3) 0.030(3) 0.026(3) 0.003(3) -0.001(3) -0.001(3)
O37 0.018(3) 0.022(3) 0.016(3) 0.002(3) -0.003(3) 0.001(3)
O38 0.016(3) 0.020(3) 0.014(3) 0.005(3) -0.004(3) -0.002(3)
O39 0.018(3) 0.014(3) 0.017(3) -0.001(3) -0.007(3) 0.000(3)
O40 0.014(3) 0.014(3) 0.015(3) -0.002(3) -0.004(3) 0.002(3)
O41 0.021(2) 0.017(2) 0.014(2) 0.001(2) 0.000(2) -0.001(2)
O42 0.020(2) 0.019(2) 0.015(2) 0.003(2) -0.002(2) 0.000(2)
O43 0.015(2) 0.020(2) 0.013(2) 0.003(2) -0.004(2) 0.001(2)
O44 0.015(2) 0.016(2) 0.014(2) 0.002(2) -0.005(2) 0.002(2)
O45 0.016(2) 0.014(2) 0.015(2) -0.001(2) -0.005(2) 0.002(2)
O46 0.015(2) 0.015(2) 0.013(2) 0.000(2) -0.002(2) 0.000(2)
O47 0.017(2) 0.015(2) 0.014(2) 0.002(2) -0.0011(19) 0.000(2)
O48 0.015(2) 0.018(2) 0.013(2) 0.002(2) -0.0033(19) 0.000(2)
O49 0.015(2) 0.014(2) 0.013(2) 0.000(2) -0.0041(19) 0.001(2)
O50 0.017(2) 0.017(2) 0.012(2) -0.001(2) -0.001(2) -0.002(2)
O51 0.021(2) 0.017(2) 0.013(2) 0.002(2) -0.003(2) 0.000(2)
O52 0.018(2) 0.018(2) 0.013(2) 0.001(2) -0.005(2) 0.000(2)
O53 0.016(2) 0.017(2) 0.013(2) 0.002(2) -0.005(2) -0.001(2)
O54 0.016(2) 0.014(2) 0.014(2) -0.001(2) -0.005(2) 0.000(2)
O55 0.016(2) 0.016(2) 0.014(2) -0.001(2) -0.003(2) 0.001(2)
O56 0.0163(18) 0.0160(18) 0.0123(18) 0.0000(18) -0.0041(18) 0.0004(18)
O57 0.021(5) 0.019(5) 0.015(5) -0.006(5) 0.007(5) -0.002(5)
O58 0.023(5) 0.013(5) 0.015(5) -0.002(5) -0.009(5) -0.007(5)
O59 0.018(2) 0.016(3) 0.011(2) -0.002(2) -0.004(2) -0.001(2)
O60 0.017(2) 0.016(3) 0.012(2) -0.002(2) -0.006(2) -0.001(2)
O61 0.017(2) 0.015(3) 0.012(2) -0.002(2) -0.004(2) 0.000(2)
O1S 0.071(9) 0.105(11) 0.209(16) -0.043(11) -0.033(10) 0.002(9)
O2S 0.031(5) 0.029(5) 0.021(5) 0.001(5) 0.000(5) -0.008(5)
O3S 0.048(4) 0.041(5) 0.040(4) 0.002(4) 0.003(4) -0.003(4)
O4S 0.048(5) 0.043(5) 0.043(5) 0.000(5) 0.003(5) -0.004(5)
O5S 0.032(11) 0.10(2) 0.015(10) 0.007(11) -0.007(9) -0.003(13)
O6S 0.033(4) 0.034(5) 0.028(4) -0.008(4) 0.002(4) 0.005(4)
O7S 0.077(8) 0.098(9) 0.217(15) -0.045(10) -0.041(10) -0.002(7)
O8S 0.038(7) 0.049(8) 0.041(8) -0.007(7) 0.018(7) -0.008(7)
O1X 0.020(3) 0.017(3) 0.012(3) 0.000 -0.005(3) 0.000
P1 0.016(2) 0.009(2) 0.008(2) 0.0001(19) -0.0019(18) 0.0015(19)
P2 0.0104(19) 0.010(2) 0.011(2) 0.0011(19) -0.0039(18) 0.0005(19)
Ti1 0.0195(16) 0.0168(18) 0.0108(16) -0.0001(15) -0.0076(14) 0.0006(15)
W1 0.0217(4) 0.0126(5) 0.0113(4) -0.0026(4) -0.0045(4) -0.0013(4)
W2 0.0250(4) 0.0128(5) 0.0085(4) -0.0020(3) 0.0008(4) 0.0051(4)
W3 0.0247(5) 0.0154(5) 0.0086(4) 0.0010(4) 0.0005(3) -0.0003(4)
W4 0.0170(4) 0.0117(5) 0.0128(4) 0.0004(4) -0.0010(4) -0.0029(4)
W5 0.0234(4) 0.0100(4) 0.0098(4) 0.0004(3) -0.0003(4) 0.0032(4)
W6 0.0161(4) 0.0199(5) 0.0131(4) -0.0011(4) 0.0010(3) 0.0076(4)
W7 0.0156(4) 0.0198(5) 0.0122(4) 0.0023(4) 0.0019(3) -0.0009(4)
W8 0.0181(4) 0.0101(4) 0.0134(4) 0.0020(4) -0.0061(3) 0.0001(4)
W9 0.0139(4) 0.0116(5) 0.0146(4) -0.0010(4) -0.0059(3) 0.0012(4)
W10 0.0148(4) 0.0153(5) 0.0113(4) 0.0002(4) 0.0017(3) -0.0022(4)
W11 0.0190(4) 0.0124(5) 0.0079(4) 0.0023(3) -0.0016(3) 0.0003(4)
W12 0.0108(4) 0.0198(5) 0.0134(4) 0.0014(4) -0.0027(3) 0.0029(4)
W13 0.0117(4) 0.0174(5) 0.0145(4) 0.0030(4) -0.0030(3) -0.0036(4)
W14 0.0164(4) 0.0094(4) 0.0159(4) 0.0015(4) -0.0065(4) -0.0014(4)
W15 0.0116(4) 0.0135(5) 0.0145(4) -0.0029(4) -0.0032(3) 0.0024(4)
W16 0.0158(4) 0.0199(5) 0.0100(4) -0.0044(4) 0.0001(3) -0.0001(4)
W17 0.0168(4) 0.0129(5) 0.0135(4) -0.0019(4) -0.0059(3) -0.0018(4)

loop_
_atom_type_symbol
_atom_type_description
_atom_type_scat_dispersion_real
_atom_type_scat_dispersion_imag
_atom_type_scat_source
O O 0.0106 0.0060 'International Tables Vol C Tables 4.2.6.8 and 6.1.1.4'
P P 0.1023 0.0942 'International Tables Vol C Tables 4.2.6.8 and 6.1.1.4'
K K 0.2009 0.2494 'International Tables Vol C Tables 4.2.6.8 and 6.1.1.4'
Ti Ti 0.2776 0.4457 'International Tables Vol C Tables 4.2.6.8 and 6.1.1.4'
W W -0.8490 6.8722 'International Tables Vol C Tables 4.2.6.8 and 6.1.1.4'
H H 0.0000 0.0000 'International Tables Vol C Tables 4.2.6.8 and 6.1.1.4'

loop_
_geom_angle_atom_site_label_1
_geom_angle_atom_site_label_2
_geom_angle_atom_site_label_3
_geom_angle
_geom_angle_site_symmetry_1
_geom_angle_site_symmetry_3
_geom_angle_publ_flag
O24 K1 O10S 85.0(9) 5_455 . ?
O24 K1 O2 139.9(5) 5_455 4_577 ?
O10S K1 O2 67.9(8) . 4_577 ?
O24 K1 O5 112.5(5) 5_455 4_577 ?
O10S K1 O5 111.1(4) . 4_577 ?
O2 K1 O5 56.7(5) 4_577 4_577 ?
O24 K1 O19 56.8(5) 5_455 5_455 ?
O10S K1 O19 141.8(9) . 5_455 ?
O2 K1 O19 143.5(5) 4_577 5_455 ?
O5 K1 O19 87.7(5) 4_577 5_455 ?
O24 K1 O8S 64.7(5) 5_455 4_577 ?
O10S K1 O8S 70.7(7) . 4_577 ?
O2 K1 O8S 78.3(6) 4_577 4_577 ?
O5 K1 O8S 61.5(5) 4_577 4_577 ?
O19 K1 O8S 92.2(6) 5_455 4_577 ?
O24 K1 W9 30.4(3) 5_455 5_455 ?
O10S K1 W9 115.4(8) . 5_455 ?
O2 K1 W9 151.2(4) 4_577 5_455 ?
O5 K1 W9 98.6(4) 4_577 5_455 ?
O19 K1 W9 26.6(3) 5_455 5_455 ?
O8S K1 W9 76.5(4) 4_577 5_455 ?
O24 K1 W2 131.1(4) 5_455 4_577 ?
O10S K1 W2 86.6(5) . 4_577 ?
O2 K1 W2 25.6(4) 4_577 4_577 ?
O5 K1 W2 31.2(3) 4_577 4_577 ?
O19 K1 W2 118.6(4) 5_455 4_577 ?
O8S K1 W2 67.1(4) 4_577 4_577 ?
W9 K1 W2 127.89(17) 5_455 4_577 ?
O24 K1 K1 126.0(4) 5_455 4_577 ?
O10S K1 K1 41.3(8) . 4_577 ?
O2 K1 K1 39.4(4) 4_577 4_577 ?
O5 K1 K1 96.0(4) 4_577 4_577 ?
O19 K1 K1 173.4(4) 5_455 4_577 ?
O8S K1 K1 94.4(5) 4_577 4_577 ?
W9 K1 K1 156.28(10) 5_455 4_577 ?
W2 K1 K1 64.80(13) 4_577 4_577 ?
O40 K2 O38 132.0(6) 5_455 5 ?
O40 K2 O43 127.3(6) 5_455 5 ?
O38 K2 O43 52.9(5) 5 5 ?
O40 K2 W13 142.8(5) 5_455 5 ?
O38 K2 W13 25.2(3) 5 5 ?
O43 K2 W13 29.5(3) 5 5 ?
O40 K2 W5 85.8(4) 5_455 . ?
O38 K2 W5 69.2(4) 5 . ?
O43 K2 W5 121.8(4) 5 . ?
W13 K2 W5 94.0(2) 5 . ?
O38 K3 O17 87.5(5) 5 5 ?
O38 K3 W13 20.4(3) 5 5 ?
O17 K3 W13 69.8(3) 5 5 ?
O39 K4 O14 72.6(6) 1_565 5_455 ?
O39 K4 O16 68.7(6) 1_565 5 ?
O14 K4 O16 130.6(8) 5_455 5 ?
O39 K4 O37 117.1(9) 1_565 5 ?
O14 K4 O37 134.6(8) 5_455 5 ?
O16 K4 O37 90.9(6) 5 5 ?
O39 K4 W6 90.0(5) 1_565 5 ?
O14 K4 W6 152.1(7) 5_455 5 ?
O16 K4 W6 23.1(4) 5 5 ?
O37 K4 W6 72.6(4) 5 5 ?
K5 K5 O36 59.7(8) 3_656 3_656 ?
O46 K6 O25 57.5(5) 5_455 5_455 ?
O46 K6 O40 51.5(5) 5_455 5_455 ?
O25 K6 O40 86.9(6) 5_455 5_455 ?
O46 K6 O35 51.2(5) 5_455 5_455 ?
O25 K6 O35 86.3(5) 5_455 5_455 ?
O40 K6 O35 90.3(5) 5_455 5_455 ?
O46 K6 O37 144.7(8) 5_455 5 ?
O25 K6 O37 147.5(7) 5_455 5 ?
O40 K6 O37 125.2(7) 5_455 5 ?
O35 K6 O37 97.3(7) 5_455 5 ?
O46 K6 W15 28.5(4) 5_455 5_455 ?
O25 K6 W15 65.0(4) 5_455 5_455 ?
O40 K6 W15 25.5(3) 5_455 5_455 ?
O35 K6 W15 76.5(4) 5_455 5_455 ?
O37 K6 W15 147.3(6) 5 5_455 ?
O46 K6 W10 28.1(4) 5_455 5_455 ?
O25 K6 W10 64.3(4) 5_455 5_455 ?
O40 K6 W10 76.6(4) 5_455 5_455 ?
O35 K6 W10 25.8(3) 5_455 5_455 ?
O37 K6 W10 123.1(6) 5 5_455 ?
W15 K6 W10 56.3(2) 5_455 5_455 ?
W2 O2 K1 107.2(8) . 4_577 ?
W1 O4 W2 123.5(9) . . ?
W3 O5 W2 122.5(8) . . ?
W3 O5 K1 138.1(8) . 4_577 ?
W2 O5 K1 99.1(7) . 4_577 ?
W3 O6 W1 123.3(8) . . ?
W1 O7 W4 151.2(10) . . ?
W2 O8 W5 152.7(11) . . ?
W2 O9 W6 147.3(9) . . ?
W7 O10 W3 150.7(10) . . ?
W3 O11 W8 153.8(9) . . ?
W9 O12 W1 152.4(9) . . ?
P1 O13 W2 124.0(9) . . ?
P1 O13 W3 125.3(9) . . ?
W2 O13 W3 91.7(6) . . ?
P1 O13 W1 124.4(9) . . ?
W2 O13 W1 91.5(6) . . ?
W3 O13 W1 89.8(5) . . ?
W4 O14 K4 135.2(9) . 5_545 ?
W6 O16 K4 118.4(9) . 5_445 ?
W7 O17 K3 119.1(8) . 5_445 ?
W9 O19 K1 102.0(7) . 5_545 ?
W5 O20 W4 122.0(9) . . ?
W5 O21 W6 154.6(9) . . ?
W7 O22 W6 120.2(8) . . ?
W8 O23 W7 150.9(10) . . ?
W8 O24 W9 122.3(8) . . ?
W8 O24 K1 135.6(8) . 5_545 ?
W9 O24 K1 102.1(6) . 5_545 ?
W4 O25 W9 149.4(9) . . ?
W4 O25 K6 104.9(7) . 5_545 ?
W9 O25 K6 104.8(7) . 5_545 ?
P1 O26 W5 128.2(9) . . ?
P1 O26 W4 126.6(9) . . ?
W5 O26 W4 90.0(6) . . ?
P1 O27 W6 130.0(10) . . ?
P1 O27 W7 126.3(9) . . ?
W6 O27 W7 91.0(6) . . ?
P1 O28 W9 127.9(9) . . ?
P1 O28 W8 128.8(9) . . ?
W9 O28 W8 90.0(5) . . ?
W10 O29 W4 164.5(10) . . ?
W5 O30 W11 161.2(10) . . ?
W6 O31 W12 164.0(10) . . ?
W13 O32 W7 160.5(10) . . ?
W8 O33 W14 162.7(10) . . ?
W9 O34 W15 164.0(10) . . ?
W10 O35 K6 94.0(7) . 5_545 ?
W11 O36 K5 129.1(10) . 3_656 ?
W12 O37 K4 115.9(8) . 5_445 ?
W12 O37 K6 121.3(8) . 5_445 ?
K4 O37 K6 48.6(5) 5_445 5_445 ?
W13 O38 K3 125.0(8) . 5_445 ?
W13 O38 K2 107.2(7) . 5_445 ?
K3 O38 K2 118.7(6) 5_445 5_445 ?
W14 O39 K4 154.8(10) . 1_545 ?
W15 O40 K2 168.6(9) . 5_545 ?
W15 O40 K6 94.1(7) . 5_545 ?
K2 O40 K6 74.7(5) 5_545 5_545 ?
W10 O41 W11 122.5(9) . . ?
W12 O42 W11 143.0(10) . . ?
W12 O43 W13 121.1(8) . . ?
W12 O43 K2 137.3(7) . 5_445 ?
W13 O43 K2 95.9(7) . 5_445 ?
W13 O44 W14 150.9(9) . . ?
W15 O45 W14 121.0(8) . . ?
W10 O46 W15 149.3(9) . . ?
W10 O46 K6 104.6(8) . 5_545 ?
W15 O46 K6 103.4(7) . 5_545 ?
P2 O47 W10 130.9(10) . . ?
P2 O47 W11 125.3(9) . . ?
W10 O47 W11 91.0(6) . . ?
P2 O48 W13 131.1(10) . . ?
P2 O48 W12 124.6(9) . . ?
W13 O48 W12 91.8(6) . . ?
P2 O49 W15 129.7(9) . . ?
P2 O49 W14 126.5(9) . . ?
W15 O49 W14 90.6(6) . . ?
W16 O50 W10 151.8(9) . . ?
W11 O51 Ti1 149.0(9) . . ?
W12 O52 Ti1 149.3(9) . . ?
W17 O53 W13 153.0(9) . . ?
W14 O54 W17 150.6(10) . . ?
W15 O55 W16 149.7(10) . . ?
P2 O56 Ti1 124.8(9) . . ?
P2 O56 W16 127.2(9) . . ?
Ti1 O56 W16 89.5(6) . . ?
P2 O56 W17 124.0(9) . . ?
Ti1 O56 W17 88.4(5) . . ?
W16 O56 W17 91.5(6) . . ?
W16 O59 Ti1 119.9(8) . . ?
W17 O60 Ti1 120.6(8) . . ?
W16 O61 W17 120.6(8) . . ?
K1 O10S K1 97.4(17) . 4_577 ?
Ti1 O1X Ti1 152.7(15) . 3_656 ?
O28 P1 O26 111.2(9) . . ?
O28 P1 O27 112.1(10) . . ?
O26 P1 O27 110.5(9) . . ?
O28 P1 O13 107.6(9) . . ?
O26 P1 O13 108.9(9) . . ?
O27 P1 O13 106.5(9) . . ?
O49 P2 O47 109.7(9) . . ?
O49 P2 O48 111.6(9) . . ?
O47 P2 O48 115.2(10) . . ?
O49 P2 O56 106.0(9) . . ?
O47 P2 O56 105.9(9) . . ?
O48 P2 O56 107.9(9) . . ?
O1X Ti1 O52 97.9(6) . . ?
O1X Ti1 O59 99.4(5) . . ?
O52 Ti1 O59 162.2(7) . . ?
O1X Ti1 O60 100.2(9) . . ?
O52 Ti1 O60 91.7(7) . . ?
O59 Ti1 O60 89.4(7) . . ?
O1X Ti1 O51 98.4(9) . . ?
O52 Ti1 O51 83.8(7) . . ?
O59 Ti1 O51 89.5(7) . . ?
O60 Ti1 O51 161.3(7) . . ?
O1X Ti1 O56 172.6(8) . . ?
O52 Ti1 O56 88.3(6) . . ?
O59 Ti1 O56 74.8(6) . . ?
O60 Ti1 O56 75.5(6) . . ?
O51 Ti1 O56 86.2(6) . . ?
O1X Ti1 W16 128.4(3) . . ?
O52 Ti1 W16 133.7(5) . . ?
O59 Ti1 W16 29.3(5) . . ?
O60 Ti1 W16 81.0(5) . . ?
O51 Ti1 W16 89.0(5) . . ?
O56 Ti1 W16 45.5(4) . . ?
O1X Ti1 W17 128.7(8) . . ?
O52 Ti1 W17 90.4(5) . . ?
O59 Ti1 W17 82.1(5) . . ?
O60 Ti1 W17 28.7(5) . . ?
O51 Ti1 W17 132.8(5) . . ?
O56 Ti1 W17 46.8(4) . . ?
W16 Ti1 W17 62.25(8) . . ?
O1 W1 O4 101.0(8) . . ?
O1 W1 O7 99.2(8) . . ?
O4 W1 O7 87.4(7) . . ?
O1 W1 O6 104.4(7) . . ?
O4 W1 O6 89.4(7) . . ?
O7 W1 O6 156.3(7) . . ?
O1 W1 O12 104.3(7) . . ?
O4 W1 O12 154.5(7) . . ?
O7 W1 O12 85.3(7) . . ?
O6 W1 O12 87.6(7) . . ?
O1 W1 O13 172.5(7) . . ?
O4 W1 O13 72.1(7) . . ?
O7 W1 O13 83.7(6) . . ?
O6 W1 O13 73.0(6) . . ?
O12 W1 O13 82.8(6) . . ?
O2 W2 O8 105.8(8) . . ?
O2 W2 O9 102.2(8) . . ?
O8 W2 O9 88.1(8) . . ?
O2 W2 O5 96.8(8) . . ?
O8 W2 O5 157.3(8) . . ?
O9 W2 O5 89.0(7) . . ?
O2 W2 O4 99.1(8) . . ?
O8 W2 O4 88.6(7) . . ?
O9 W2 O4 158.5(7) . . ?
O5 W2 O4 85.9(7) . . ?
O2 W2 O13 167.3(7) . . ?
O8 W2 O13 84.2(7) . . ?
O9 W2 O13 85.7(7) . . ?
O5 W2 O13 73.1(6) . . ?
O4 W2 O13 72.8(7) . . ?
O2 W2 K1 47.2(6) . 4_577 ?
O8 W2 K1 152.9(6) . 4_577 ?
O9 W2 K1 96.3(5) . 4_577 ?
O5 W2 K1 49.7(5) . 4_577 ?
O4 W2 K1 96.3(5) . 4_577 ?
O13 W2 K1 122.7(4) . 4_577 ?
O3 W3 O11 101.6(8) . . ?
O3 W3 O5 102.1(8) . . ?
O11 W3 O5 156.2(7) . . ?
O3 W3 O10 103.7(8) . . ?
O11 W3 O10 84.5(7) . . ?
O5 W3 O10 88.7(7) . . ?
O3 W3 O6 99.0(8) . . ?
O11 W3 O6 89.0(7) . . ?
O5 W3 O6 88.6(7) . . ?
O10 W3 O6 157.2(7) . . ?
O3 W3 O13 170.9(7) . . ?
O11 W3 O13 84.0(6) . . ?
O5 W3 O13 72.6(6) . . ?
O10 W3 O13 83.8(6) . . ?
O6 W3 O13 73.8(6) . . ?
O14 W4 O25 101.7(8) . . ?
O14 W4 O7 99.1(7) . . ?
O25 W4 O7 87.5(7) . . ?
O14 W4 O20 101.1(8) . . ?
O25 W4 O20 157.2(7) . . ?
O7 W4 O20 89.8(7) . . ?
O14 W4 O29 98.3(7) . . ?
O25 W4 O29 86.2(7) . . ?
O7 W4 O29 162.3(7) . . ?
O20 W4 O29 89.6(7) . . ?
O14 W4 O26 174.1(7) . . ?
O25 W4 O26 84.0(6) . . ?
O7 W4 O26 82.4(6) . . ?
O20 W4 O26 73.1(6) . . ?
O29 W4 O26 80.5(6) . . ?
O15 W5 O30 98.4(8) . . ?
O15 W5 O21 100.9(8) . . ?
O30 W5 O21 90.9(7) . . ?
O15 W5 O20 99.5(8) . . ?
O30 W5 O20 93.1(7) . . ?
O21 W5 O20 158.4(7) . . ?
O15 W5 O8 96.3(8) . . ?
O30 W5 O8 164.8(8) . . ?
O21 W5 O8 82.3(7) . . ?
O20 W5 O8 88.6(7) . . ?
O15 W5 O26 173.1(8) . . ?
O30 W5 O26 85.8(7) . . ?
O21 W5 O26 84.5(7) . . ?
O20 W5 O26 74.7(6) . . ?
O8 W5 O26 80.0(6) . . ?
O15 W5 K2 28.4(6) . . ?
O30 W5 K2 81.0(6) . . ?
O21 W5 K2 123.3(5) . . ?
O20 W5 K2 78.3(5) . . ?
O8 W5 K2 114.1(6) . . ?
O26 W5 K2 149.1(4) . . ?
O16 W6 O31 100.5(8) . . ?
O16 W6 O21 101.5(8) . . ?
O31 W6 O21 90.3(7) . . ?
O16 W6 O22 98.3(8) . . ?
O31 W6 O22 93.1(7) . . ?
O21 W6 O22 158.9(7) . . ?
O16 W6 O9 94.1(8) . . ?
O31 W6 O9 165.3(7) . . ?
O21 W6 O9 84.9(7) . . ?
O22 W6 O9 86.5(7) . . ?
O16 W6 O27 172.1(7) . . ?
O31 W6 O27 84.3(6) . . ?
O21 W6 O27 84.6(6) . . ?
O22 W6 O27 75.1(6) . . ?
O9 W6 O27 81.4(6) . . ?
O16 W6 K4 38.5(6) . 5_445 ?
O31 W6 K4 64.4(6) . 5_445 ?
O21 W6 K4 113.0(6) . 5_445 ?
O22 W6 K4 87.1(6) . 5_445 ?
O9 W6 K4 130.2(6) . 5_445 ?
O27 W6 K4 143.1(5) . 5_445 ?
O17 W7 O10 99.5(8) . . ?
O17 W7 O32 97.7(8) . . ?
O10 W7 O32 162.8(7) . . ?
O17 W7 O22 99.1(8) . . ?
O10 W7 O22 89.9(7) . . ?
O32 W7 O22 88.7(7) . . ?
O17 W7 O23 102.4(8) . . ?
O10 W7 O23 86.8(7) . . ?
O32 W7 O23 88.2(7) . . ?
O22 W7 O23 158.5(7) . . ?
O17 W7 O27 172.3(7) . . ?
O10 W7 O27 82.4(6) . . ?
O32 W7 O27 80.8(6) . . ?
O22 W7 O27 73.3(6) . . ?
O23 W7 O27 85.1(6) . . ?
O18 W8 O23 101.0(8) . . ?
O18 W8 O33 99.4(7) . . ?
O23 W8 O33 89.6(7) . . ?
O18 W8 O24 100.2(7) . . ?
O23 W8 O24 158.5(7) . . ?
O33 W8 O24 90.1(7) . . ?
O18 W8 O11 97.1(7) . . ?
O23 W8 O11 84.4(7) . . ?
O33 W8 O11 163.2(7) . . ?
O24 W8 O11 89.8(7) . . ?
O18 W8 O28 173.7(7) . . ?
O23 W8 O28 84.8(6) . . ?
O33 W8 O28 83.0(6) . . ?
O24 W8 O28 73.8(6) . . ?
O11 W8 O28 80.8(6) . . ?
O19 W9 O12 98.3(7) . . ?
O19 W9 O34 96.9(7) . . ?
O12 W9 O34 164.6(7) . . ?
O19 W9 O25 102.6(8) . . ?
O12 W9 O25 86.9(7) . . ?
O34 W9 O25 86.8(7) . . ?
O19 W9 O24 98.7(7) . . ?
O12 W9 O24 89.3(7) . . ?
O34 W9 O24 91.5(7) . . ?
O25 W9 O24 158.7(7) . . ?
O19 W9 O28 172.3(7) . . ?
O12 W9 O28 81.5(6) . . ?
O34 W9 O28 83.9(6) . . ?
O25 W9 O28 85.1(6) . . ?
O24 W9 O28 73.6(6) . . ?
O19 W9 K1 51.4(6) . 5_545 ?
O12 W9 K1 91.4(5) . 5_545 ?
O34 W9 K1 100.5(5) . 5_545 ?
O25 W9 K1 153.4(5) . 5_545 ?
O24 W9 K1 47.5(5) . 5_545 ?
O28 W9 K1 120.9(4) . 5_545 ?
O35 W10 O29 98.5(8) . . ?
O35 W10 O46 100.6(7) . . ?
O29 W10 O46 86.8(7) . . ?
O35 W10 O41 100.9(8) . . ?
O29 W10 O41 91.4(7) . . ?
O46 W10 O41 158.4(7) . . ?
O35 W10 O50 97.1(7) . . ?
O29 W10 O50 163.8(7) . . ?
O46 W10 O50 86.1(7) . . ?
O41 W10 O50 90.0(7) . . ?
O35 W10 O47 174.3(7) . . ?
O29 W10 O47 84.4(6) . . ?
O46 W10 O47 84.4(6) . . ?
O41 W10 O47 74.1(7) . . ?
O50 W10 O47 80.5(6) . . ?
O35 W10 K6 60.3(6) . 5_545 ?
O29 W10 K6 71.3(6) . 5_545 ?
O46 W10 K6 47.3(6) . 5_545 ?
O41 W10 K6 150.6(6) . 5_545 ?
O50 W10 K6 113.4(5) . 5_545 ?
O47 W10 K6 125.4(5) . 5_545 ?
O36 W11 O51 99.3(9) . . ?
O36 W11 O41 97.1(9) . . ?
O51 W11 O41 92.8(7) . . ?
O36 W11 O42 104.9(8) . . ?
O51 W11 O42 91.4(7) . . ?
O41 W11 O42 156.6(7) . . ?
O36 W11 O30 94.4(9) . . ?
O51 W11 O30 166.3(7) . . ?
O41 W11 O30 86.1(7) . . ?
O42 W11 O30 84.4(7) . . ?
O36 W11 O47 169.3(8) . . ?
O51 W11 O47 83.9(6) . . ?
O41 W11 O47 72.4(6) . . ?
O42 W11 O47 85.2(6) . . ?
O30 W11 O47 82.8(6) . . ?
O37 W12 O52 98.4(8) . . ?
O37 W12 O42 101.6(8) . . ?
O52 W12 O42 90.3(7) . . ?
O37 W12 O43 99.0(8) . . ?
O52 W12 O43 93.6(7) . . ?
O42 W12 O43 158.2(7) . . ?
O37 W12 O31 96.0(7) . . ?
O52 W12 O31 165.0(7) . . ?
O42 W12 O31 82.8(7) . . ?
O43 W12 O31 88.1(7) . . ?
O37 W12 O48 171.4(7) . . ?
O52 W12 O48 84.7(6) . . ?
O42 W12 O48 86.3(7) . . ?
O43 W12 O48 72.8(6) . . ?
O31 W12 O48 81.5(6) . . ?
O38 W13 O44 102.1(7) . . ?
O38 W13 O32 99.7(8) . . ?
O44 W13 O32 91.2(7) . . ?
O38 W13 O53 96.3(7) . . ?
O44 W13 O53 84.5(7) . . ?
O32 W13 O53 163.9(7) . . ?
O38 W13 O43 97.9(7) . . ?
O44 W13 O43 159.6(7) . . ?
O32 W13 O43 89.0(7) . . ?
O53 W13 O43 89.7(7) . . ?
O38 W13 O48 171.6(6) . . ?
O44 W13 O48 85.4(7) . . ?
O32 W13 O48 83.6(7) . . ?
O53 W13 O48 80.6(7) . . ?
O43 W13 O48 74.3(6) . . ?
O38 W13 K2 47.6(5) . 5_445 ?
O44 W13 K2 141.8(5) . 5_445 ?
O32 W13 K2 113.8(5) . 5_445 ?
O53 W13 K2 78.0(5) . 5_445 ?
O43 W13 K2 54.6(5) . 5_445 ?
O48 W13 K2 124.0(4) . 5_445 ?
O38 W13 K3 34.6(5) . 5_445 ?
O44 W13 K3 84.4(5) . 5_445 ?
O32 W13 K3 70.6(5) . 5_445 ?
O53 W13 K3 124.1(5) . 5_445 ?
O43 W13 K3 114.8(5) . 5_445 ?
O48 W13 K3 152.0(4) . 5_445 ?
K2 W13 K3 78.1(2) 5_445 5_445 ?
O39 W14 O54 99.4(7) . . ?
O39 W14 O44 103.4(8) . . ?
O54 W14 O44 87.4(7) . . ?
O39 W14 O33 97.7(7) . . ?
O54 W14 O33 162.8(7) . . ?
O44 W14 O33 87.2(7) . . ?
O39 W14 O45 98.0(7) . . ?
O54 W14 O45 90.4(7) . . ?
O44 W14 O45 158.5(7) . . ?
O33 W14 O45 88.7(7) . . ?
O39 W14 O49 171.1(7) . . ?
O54 W14 O49 80.8(6) . . ?
O44 W14 O49 85.5(6) . . ?
O33 W14 O49 82.5(6) . . ?
O45 W14 O49 73.1(6) . . ?
O40 W15 O55 97.0(7) . . ?
O40 W15 O46 101.9(8) . . ?
O55 W15 O46 88.1(7) . . ?
O40 W15 O45 98.5(8) . . ?
O55 W15 O45 91.1(7) . . ?
O46 W15 O45 159.5(7) . . ?
O40 W15 O34 97.7(7) . . ?
O55 W15 O34 165.1(7) . . ?
O46 W15 O34 86.3(7) . . ?
O45 W15 O34 89.3(7) . . ?
O40 W15 O49 173.7(7) . . ?
O55 W15 O49 82.3(6) . . ?
O46 W15 O49 84.3(6) . . ?
O45 W15 O49 75.3(6) . . ?
O34 W15 O49 83.4(6) . . ?
O40 W15 K6 60.4(6) . 5_545 ?
O55 W15 K6 114.9(6) . 5_545 ?
O46 W15 K6 48.1(5) . 5_545 ?
O45 W15 K6 147.1(5) . 5_545 ?
O34 W15 K6 70.7(6) . 5_545 ?
O49 W15 K6 125.5(5) . 5_545 ?
O57 W16 O59 101.1(8) . . ?
O57 W16 O50 102.7(8) . . ?
O59 W16 O50 90.1(7) . . ?
O57 W16 O61 98.4(8) . . ?
O59 W16 O61 89.9(7) . . ?
O50 W16 O61 158.5(7) . . ?
O57 W16 O55 99.5(7) . . ?
O59 W16 O55 159.4(7) . . ?
O50 W16 O55 85.3(7) . . ?
O61 W16 O55 87.1(7) . . ?
O57 W16 O56 172.4(7) . . ?
O59 W16 O56 75.8(6) . . ?
O50 W16 O56 84.3(6) . . ?
O61 W16 O56 74.9(6) . . ?
O55 W16 O56 83.8(6) . . ?
O57 W16 Ti1 131.3(6) . . ?
O59 W16 Ti1 30.8(5) . . ?
O50 W16 Ti1 88.4(5) . . ?
O61 W16 Ti1 80.7(5) . . ?
O55 W16 Ti1 128.8(5) . . ?
O56 W16 Ti1 45.0(4) . . ?
O58 W17 O60 100.0(8) . . ?
O58 W17 O53 103.8(8) . . ?
O60 W17 O53 91.7(7) . . ?
O58 W17 O54 102.3(7) . . ?
O60 W17 O54 157.6(7) . . ?
O53 W17 O54 84.9(7) . . ?
O58 W17 O61 99.4(8) . . ?
O60 W17 O61 88.4(7) . . ?
O53 W17 O61 156.4(7) . . ?
O54 W17 O61 86.1(7) . . ?
O58 W17 O56 170.8(7) . . ?
O60 W17 O56 75.5(6) . . ?
O53 W17 O56 84.5(6) . . ?
O54 W17 O56 82.1(6) . . ?
O61 W17 O56 72.7(6) . . ?
O58 W17 Ti1 130.3(5) . . ?
O60 W17 Ti1 30.7(5) . . ?
O53 W17 Ti1 88.3(5) . . ?
O54 W17 Ti1 126.9(5) . . ?
O61 W17 Ti1 79.8(5) . . ?
O56 W17 Ti1 44.8(4) . . ?

loop_
_geom_bond_atom_site_label_1
_geom_bond_atom_site_label_2
_geom_bond_distance
_geom_bond_site_symmetry_2
_geom_bond_publ_flag
K1 O24 2.813(17) 5_455 ?
K1 O10S 2.86(4) . ?
K1 O2 2.866(18) 4_577 ?
K1 O5 2.882(18) 4_577 ?
K1 O19 2.981(18) 5_455 ?
K1 O8S 3.06(2) 4_577 ?
K1 W9 3.729(6) 5_455 ?
K1 W2 3.730(6) 4_577 ?
K1 K1 4.297(12) 4_577 ?
K2 O40 2.855(19) 5_455 ?
K2 O38 3.034(19) 5 ?
K2 O43 3.21(2) 5 ?
K2 W13 3.923(10) 5 ?
K2 W5 4.125(10) . ?
K3 O38 2.849(18) 5 ?
K3 O17 3.42(2) 5 ?
K3 W13 4.109(9) 5 ?
K4 O39 2.68(2) 1_565 ?
K4 O14 2.82(2) 5_455 ?
K4 O16 2.82(2) 5 ?
K4 O37 3.32(3) 5 ?
K4 W6 3.983(15) 5 ?
K5 K5 1.72(3) 3_656 ?
K5 O36 3.05(2) 3_656 ?
K6 O46 2.97(2) 5_455 ?
K6 O25 3.26(3) 5_455 ?
K6 O40 3.39(2) 5_455 ?
K6 O35 3.41(2) 5_455 ?
K6 O37 3.43(3) 5 ?
K6 W15 3.884(16) 5_455 ?
K6 W10 3.911(16) 5_455 ?
O1 W1 1.728(16) . ?
O2 W2 1.685(17) . ?
O2 K1 2.866(18) 4_577 ?
O3 W3 1.708(16) . ?
O4 W1 1.894(18) . ?
O4 W2 1.959(17) . ?
O5 W3 1.909(17) . ?
O5 W2 1.956(16) . ?
O5 K1 2.882(17) 4_577 ?
O6 W3 1.913(17) . ?
O6 W1 1.933(17) . ?
O7 W1 1.903(16) . ?
O7 W4 1.922(16) . ?
O8 W2 1.820(17) . ?
O8 W5 2.007(16) . ?
O9 W2 1.889(17) . ?
O9 W6 1.971(17) . ?
O10 W7 1.908(16) . ?
O10 W3 1.912(16) . ?
O11 W3 1.861(17) . ?
O11 W8 1.963(16) . ?
O12 W9 1.865(16) . ?
O12 W1 1.954(16) . ?
O13 P1 1.569(17) . ?
O13 W2 2.333(16) . ?
O13 W3 2.387(16) . ?
O13 W1 2.407(16) . ?
O14 W4 1.670(16) . ?
O14 K4 2.82(2) 5_545 ?
O15 W5 1.775(19) . ?
O16 W6 1.774(17) . ?
O16 K4 2.82(2) 5_445 ?
O17 W7 1.675(16) . ?
O17 K3 3.42(2) 5_445 ?
O18 W8 1.698(16) . ?
O19 W9 1.705(15) . ?
O19 K1 2.981(18) 5_545 ?
O20 W5 1.910(16) . ?
O20 W4 1.925(17) . ?
O21 W5 1.879(17) . ?
O21 W6 1.917(17) . ?
O22 W7 1.921(17) . ?
O22 W6 1.940(17) . ?
O23 W8 1.868(16) . ?
O23 W7 1.923(16) . ?
O24 W8 1.901(16) . ?
O24 W9 1.929(17) . ?
O24 K1 2.813(16) 5_545 ?
O25 W4 1.898(16) . ?
O25 W9 1.915(16) . ?
O25 K6 3.26(3) 5_545 ?
O26 P1 1.540(17) . ?
O26 W5 2.345(17) . ?
O26 W4 2.398(16) . ?
O27 P1 1.546(17) . ?
O27 W6 2.302(16) . ?
O27 W7 2.389(16) . ?
O28 P1 1.518(17) . ?
O28 W9 2.367(16) . ?
O28 W8 2.375(16) . ?
O29 W10 1.855(16) . ?
O29 W4 1.929(16) . ?
O30 W5 1.820(16) . ?
O30 W11 2.009(17) . ?
O31 W6 1.820(17) . ?
O31 W12 1.983(16) . ?
O32 W13 1.894(17) . ?
O32 W7 1.912(16) . ?
O33 W8 1.863(17) . ?
O33 W14 1.941(16) . ?
O34 W9 1.883(16) . ?
O34 W15 1.917(16) . ?
O35 W10 1.704(16) . ?
O35 K6 3.40(2) 5_545 ?
O36 W11 1.72(2) . ?
O36 K5 3.05(2) 3_656 ?
O37 W12 1.733(17) . ?
O37 K4 3.32(3) 5_445 ?
O37 K6 3.43(3) 5_445 ?
O38 W13 1.747(16) . ?
O38 K3 2.849(18) 5_445 ?
O38 K2 3.034(19) 5_445 ?
O39 W14 1.715(17) . ?
O39 K4 2.68(2) 1_545 ?
O40 W15 1.677(16) . ?
O40 K2 2.855(19) 5_545 ?
O40 K6 3.39(2) 5_545 ?
O41 W10 1.915(17) . ?
O41 W11 1.919(17) . ?
O42 W12 1.887(17) . ?
O42 W11 1.938(17) . ?
O43 W12 1.913(17) . ?
O43 W13 1.945(16) . ?
O43 K2 3.214(19) 5_445 ?
O44 W13 1.892(15) . ?
O44 W14 1.900(16) . ?
O45 W15 1.905(17) . ?
O45 W14 1.954(16) . ?
O46 W10 1.906(16) . ?
O46 W15 1.908(16) . ?
O46 K6 2.97(2) 5_545 ?
O47 P2 1.531(18) . ?
O47 W10 2.325(16) . ?
O47 W11 2.391(16) . ?
O48 P2 1.541(17) . ?
O48 W13 2.294(17) . ?
O48 W12 2.381(16) . ?
O49 P2 1.531(17) . ?
O49 W15 2.334(16) . ?
O49 W14 2.391(17) . ?
O50 W16 1.859(17) . ?
O50 W10 1.989(16) . ?
O51 W11 1.828(17) . ?
O51 Ti1 1.956(18) . ?
O52 W12 1.867(17) . ?
O52 Ti1 1.923(17) . ?
O53 W17 1.897(17) . ?
O53 W13 1.936(16) . ?
O54 W14 1.878(16) . ?
O54 W17 1.953(16) . ?
O55 W15 1.899(15) . ?
O55 W16 1.952(16) . ?
O56 P2 1.565(17) . ?
O56 Ti1 2.315(16) . ?
O56 W16 2.336(16) . ?
O56 W17 2.394(17) . ?
O57 W16 1.746(16) . ?
O58 W17 1.690(16) . ?
O59 W16 1.846(16) . ?
O59 Ti1 1.935(17) . ?
O60 W17 1.833(16) . ?
O60 Ti1 1.947(18) . ?
O61 W16 1.927(17) . ?
O61 W17 1.975(16) . ?
O8S K1 3.06(2) 4_577 ?
O10S K1 2.86(4) 4_577 ?
O1X Ti1 1.803(7) . ?
O1X Ti1 1.804(7) 3_656 ?
Ti1 W16 3.273(4) . ?
Ti1 W17 3.283(5) . ?
W2 K1 3.730(6) 4_577 ?
W6 K4 3.983(15) 5_445 ?
W9 K1 3.729(6) 5_545 ?
W10 K6 3.911(16) 5_545 ?
W13 K2 3.923(11) 5_445 ?
W13 K3 4.109(9) 5_445 ?
W15 K6 3.884(16) 5_545 ?
